data_7705756
loop_
_publ_author_name
'Jiang, Li-Ping'
'Kurmoo, Mohamedally'
'Zeng, Ming-Hua'

_publ_section_title
;
 The dominance of sulfate over two organic ligands in the solvothermal
 assembly of an undecanuclear cobaltous cluster: crystallography and mass
 spectrometry.
;
_journal_issue 48
_journal_name_full 'Dalton transactions (Cambridge, England : 2003)'
_journal_page_first 17683
_journal_page_last 17688
_journal_paper_doi 10.1039/d0dt02880k
_journal_volume 49
_journal_year 2020
_chemical_formula_moiety 'C72 H104 Co11 N16 O50 S8, 2(C0.5 H2.5 O0.5), 5(C H4 O)'
_chemical_formula_sum 'C78 H129 Co11 N16 O56 S8'
_chemical_formula_weight 3091.67
_space_group_crystal_system monoclinic
_space_group_IT_number 15
_space_group_name_Hall '-C 2yc'
_space_group_name_H-M_alt 'C 1 2/c 1'
_atom_sites_solution_hydrogens mixed
_audit_creation_date 2020-11-08
_audit_creation_method
;
Olex2 1.2
(compiled 2018.05.29 svn.r3508 for OlexSys, GUI svn.r5506)
;
_audit_update_record
;
2020-11-10 deposited with the CCDC.	2020-11-11 downloaded from the CCDC.
;
_cell_angle_alpha 90
_cell_angle_beta 119.282(6)
_cell_angle_gamma 90
_cell_formula_units_Z 4
_cell_length_a 24.5656(12)
_cell_length_b 20.2178(6)
_cell_length_c 27.3542(13)
_cell_measurement_reflns_used 10582
_cell_measurement_temperature 100.00(10)
_cell_measurement_theta_max 75.9240
_cell_measurement_theta_min 2.9270
_cell_volume 11849.8(11)
_computing_cell_refinement 'CrysAlisPro 1.171.39.34b (Rigaku OD, 2017)'
_computing_data_collection 'CrysAlisPro 1.171.39.34b (Rigaku OD, 2017)'
_computing_data_reduction 'CrysAlisPro 1.171.39.34b (Rigaku OD, 2017)'
_computing_molecular_graphics 'Olex2 (Dolomanov et al., 2009)'
_computing_publication_material 'Olex2 (Dolomanov et al., 2009)'
_computing_structure_refinement 'XL (Sheldrick, 2008)'
_diffrn_ambient_environment N~2~
_diffrn_ambient_temperature 100.00(10)
_diffrn_detector 'CCD plate'
_diffrn_detector_type HyPix
_diffrn_measured_fraction_theta_full 0.998
_diffrn_measured_fraction_theta_max 0.998
_diffrn_measurement_details
;
List of Runs (angles in degrees, time in seconds):

  # Type    Start    End  Width  t~exp~   \w     \q     \k     \f   Frames
#--------------------------------------------------------------------------
  1  \w    -64.00 -37.00   0.50    5.00    --  -43.80  92.00  -6.00   54
  2  \w    -16.00  28.00   0.50    5.00    --  -43.80  92.00  -6.00   88
  3  \w    -81.00 -23.00   0.50   20.00    --  -90.25 125.00  90.00  116
  4  \w    -96.00 -71.00   0.50   20.00    --  -90.25  92.00  -6.00   50
  5  \w   -118.00 -21.00   0.50    5.00    --  -43.80 -57.00-120.00  194
  6  \w     47.00  75.00   0.50    5.00    --   43.80 -92.00-118.00   56
  7  \w     41.00 134.00   0.50   20.00    --  111.75 -45.00-120.00  186
  8  \w     81.00 131.00   0.50   20.00    --  111.75 -92.00-118.00  100
  9  \w     41.00 104.00   0.50   20.00    --  111.75 -94.00-180.00  126
 10  \w     -3.00  79.00   0.50    5.00    --   43.80 -99.00  60.00  164
 11  \w     38.00  65.00   0.50   20.00    --  111.75 -94.00 120.00   54
 12  \w     39.00 106.00   0.50   20.00    --  111.75 -94.00  60.00  134
 13  \w     41.00  91.00   0.50   20.00    --  111.75 -94.00 150.00  100
 14  \w    -21.00  43.00   0.50    5.00    --   43.80 -92.00-118.00  128
 15  \w    -73.00 -44.00   0.50    5.00    --  -43.80-178.00  30.00   58
 16  \w   -152.00-119.00   0.50   20.00    --  -90.25 -92.00-118.00   66
 17  \w     99.00 178.00   0.50   20.00    --  111.75  92.00  -6.00  158
 18  \w    152.00 178.00   0.50   20.00    --  111.75 125.00   0.00   52
 19  \w    102.00 128.00   0.50   20.00    --  111.75 125.00   0.00   52
 20  \w     93.00 134.00   0.50   20.00    --  111.75 125.00 -60.00   82
 21  \w    107.00 162.00   0.50   20.00    --  111.75  77.00 -60.00  110
;
_diffrn_measurement_device 'four-circle diffractometer'
_diffrn_measurement_device_type 'XtaLAB Synergy, Dualflex, HyPix'
_diffrn_measurement_method '\w scans'
_diffrn_orient_matrix_type 'CrysAlisPro convention (1999,Acta A55,543-557)'
_diffrn_orient_matrix_UB_11 -0.0652216000
_diffrn_orient_matrix_UB_12 0.0316365000
_diffrn_orient_matrix_UB_13 -0.0315017000
_diffrn_orient_matrix_UB_21 -0.0253022000
_diffrn_orient_matrix_UB_22 -0.0625486000
_diffrn_orient_matrix_UB_23 -0.0365417000
_diffrn_orient_matrix_UB_31 -0.0164535000
_diffrn_orient_matrix_UB_32 -0.0297785000
_diffrn_orient_matrix_UB_33 0.0430066000
_diffrn_radiation_monochromator mirror
_diffrn_radiation_probe x-ray
_diffrn_radiation_type CuK\a
_diffrn_radiation_wavelength 1.54184
_diffrn_reflns_av_R_equivalents 0.0445
_diffrn_reflns_av_unetI/netI 0.0416
_diffrn_reflns_Laue_measured_fraction_full 0.998
_diffrn_reflns_Laue_measured_fraction_max 0.998
_diffrn_reflns_limit_h_max 27
_diffrn_reflns_limit_h_min -29
_diffrn_reflns_limit_k_max 19
_diffrn_reflns_limit_k_min -24
_diffrn_reflns_limit_l_max 32
_diffrn_reflns_limit_l_min -24
_diffrn_reflns_number 34206
_diffrn_reflns_point_group_measured_fraction_full 0.998
_diffrn_reflns_point_group_measured_fraction_max 0.998
_diffrn_reflns_theta_full 67.064
_diffrn_reflns_theta_max 67.064
_diffrn_reflns_theta_min 2.954
_diffrn_source 'micro-focus sealed X-ray tube'
_diffrn_source_type 'PhotonJet (Cu) X-ray Source'
_exptl_absorpt_coefficient_mu 13.909
_exptl_absorpt_correction_T_max 1.00000
_exptl_absorpt_correction_T_min 0.29469
_exptl_absorpt_correction_type multi-scan
_exptl_absorpt_process_details
;
CrysAlisPro 1.171.39.34b (Rigaku Oxford Diffraction, 2017)
Empirical absorption correction using spherical harmonics,
 implemented in SCALE3 ABSPACK scaling algorithm.
;
_exptl_crystal_colour 'clear dark violet'
_exptl_crystal_colour_lustre clear
_exptl_crystal_colour_modifier dark
_exptl_crystal_colour_primary violet
_exptl_crystal_density_diffrn 1.733
_exptl_crystal_description block
_exptl_crystal_F_000 6328
_exptl_crystal_size_max 0.2
_exptl_crystal_size_mid 0.15
_exptl_crystal_size_min 0.1
_refine_diff_density_max 1.321
_refine_diff_density_min -1.585
_refine_diff_density_rms 0.123
_refine_ls_extinction_method none
_refine_ls_goodness_of_fit_ref 1.066
_refine_ls_hydrogen_treatment mixed
_refine_ls_matrix_type full
_refine_ls_number_parameters 685
_refine_ls_number_reflns 10554
_refine_ls_number_restraints 412
_refine_ls_restrained_S_all 2.539
_refine_ls_R_factor_all 0.0967
_refine_ls_R_factor_gt 0.0787
_refine_ls_shift/su_max 0.000
_refine_ls_shift/su_mean 0.000
_refine_ls_structure_factor_coef Fsqd
_refine_ls_weighting_details 'w=1/[\s^2^(Fo^2^)+(0.1501P)^2^+42.7212P] where P=(Fo^2^+2Fc^2^)/3'
_refine_ls_weighting_scheme calc
_refine_ls_wR_factor_gt 0.2256
_refine_ls_wR_factor_ref 0.2429
_reflns_Friedel_coverage 0.000
_reflns_number_gt 8120
_reflns_number_total 10554
_reflns_threshold_expression 'I > 2\s(I)'
_cod_data_source_file d0dt02880k2.cif
_cod_data_source_block 1
_cod_depositor_comments 'Adding full bibliography for 7705756.cif.'
_cod_database_code 7705756
_shelx_shelxl_version_number 2014/7
_chemical_oxdiff_formula 'Co C H O N Cl'
_shelx_space_group_comment
;
The symmetry employed for this shelxl refinement is uniquely defined
by the following loop, which should always be used as a source of
symmetry information in preference to the above space-group names.
They are only intended as comments.
;
_shelx_estimated_absorpt_t_max 0.337
_shelx_estimated_absorpt_t_min 0.167
_reflns_odcompleteness_completeness 99.79
_reflns_odcompleteness_iscentric 1
_reflns_odcompleteness_theta 66.97
_olex2_refinement_description
;
1. Fixed Uiso
 At 1.2 times of:
  All C(H) groups, All C(H,H) groups
 At 1.5 times of:
  All C(H,H,H) groups, All C(H,H,H,H,H,H) groups, All O(H) groups, All O(H,H)
  groups
2. Restrained distances
 C34-O23 = C35-O24 = C36-O25
 1.419 with sigma of 0.001
 O31_$1-C41_$1 = C38_$2-O27_$2
 1.419 with sigma of 0.001
 C37-O26
 1.419 with sigma of 0.001
 O23-H23
 0.96 with sigma of 0.001
 C40-O29 = C39-O28
 1.419 with sigma of 0.01
 O20-H20A
 0.86 with sigma of 0.02
 O20-H20B
 0.86 with sigma of 0.02
 O22-H22B
 0.86 with sigma of 0.02
 O22-H22A
 0.86 with sigma of 0.02
 O25-H25
 0.86 with sigma of 0.02
 H24-O24
 0.86 with sigma of 0.02
 C41-O31
 1.41 with sigma of 0.02
 C41-O30
 1.41 with sigma of 0.02
 O26-H26A
 0.86 with sigma of 0.02
 N8-H8B
 1.035 with sigma of 0.001
 N8-H8A
 1.035 with sigma of 0.001
 H8B-H8A
 1.646 with sigma of 0.001
3. Rigid bond restraints
 O23, C34
 with sigma for 1-2 distances of 0.01 and sigma for 1-3 distances of 0.02
 C13, C14, C15, C16, C17, C18
 with sigma for 1-2 distances of 0.01 and sigma for 1-3 distances of 0.01
4. Uiso/Uaniso restraints and constraints
C13 \\sim C14 \\sim C15 \\sim C16 \\sim C17 \\sim C18: within 2A with sigma of
0.04 and sigma for terminal atoms of 0.08
Uanis(C34) \\sim Ueq, Uanis(O23) \\sim Ueq: with sigma of 0.01 and sigma for
terminal atoms of 0.02
Uanis(C34) \\sim Ueq: with sigma of 0.01 and sigma for terminal atoms of 0.02
Uanis(C36) = Uanis(O25)
Uanis(C35) = Uanis(O24)
Uanis(C6) = Uanis(C7) = Uanis(C8) = Uanis(C9) = Uanis(C4) = Uanis(C5)
Uanis(C34) = Uanis(O23)
Uiso(O26) = Uiso(C37)
Uiso(O31) = Uiso(C41)
Uiso(C41) = Uiso(O31)
Uiso(O28) = Uiso(C39)
Uiso(O29) = Uiso(C40)
Uanis(C18) = Uanis(C13) = Uanis(C14) = Uanis(C15) = Uanis(C16) = Uanis(C17)
Uiso(O31) = Uiso(C41) = Uiso(O30)
5. Rigid body (RIGU) restrains
 O1, N1, N2, C1, C2, C3, C4, C5, C6, C7, C8, C9
 with sigma for 1-2 distances of 0.004 and sigma for 1-3 distances of 0.004
 O2, N3, N4, C10, C11, C12, C13, C14, C15, C16, C17, C18
 with sigma for 1-2 distances of 0.004 and sigma for 1-3 distances of 0.004
 N7, N8, C28, C29, C30, C31, C32, C33
 with sigma for 1-2 distances of 0.004 and sigma for 1-3 distances of 0.004
 O3, N5, N6, C19, C20, C21, C22, C23, C24, C25, C26, C27
 with sigma for 1-2 distances of 0.004 and sigma for 1-3 distances of 0.004
6. Others
 Fixed Sof: O26(0.5) C37(0.5) H37A(0.5) H37B(0.5) H37C(0.5) O27(0.5) H27(0.5)
 C38(0.5) H38A(0.5) H38B(0.5) H38C(0.5) O28(0.5) H28(0.5) C39(0.5) H39A(0.5)
 H39B(0.5) H39C(0.5) O29(0.5) H29(0.5) C40(0.5) H40A(0.5) H40B(0.5) H40C(0.5)
 O30(0.5) H30A(0.5) O31(0.5) H31A(0.5) H41A(0.5) H41B(0.5) H41C(0.5) H41D(0.5)
 H41E(0.5) H41F(0.5)
7.a Riding coordinates:
 O20(H20A,H20B), O21(H21A,H21B), O22(H22A,H22B), O23(H23), O24(H24), O25(H25),
 N8(H8A,H8B), C34(H34A,H34B,H34C), C35(H35A,H35B,H35C), C36(H36A,H36B,H36C),
 C37(H37A,H37B,H37C), O27(H27), C38(H38A,H38B,H38C), O28(H28), C39(H39A,H39B,
 H39C), O29(H29), C40(H40A,H40B,H40C), O30(H30A), O31(H31A), C41(H41A,H41B,
 H41C), C41(H41D,H41E,H41F)
7.b Secondary CH2 refined with riding coordinates:
 C1(H1A,H1B), C10(H10A,H10B), C19(H19A,H19B), C28(H28A,H28B)
7.c Aromatic/amide H refined with riding coordinates:
 C5(H5), C6(H6), C7(H7), C8(H8), C14(H14), C15(H15), C16(H16), C17(H17),
 C23(H23A), C25(H25A), C26(H26), C30(H30), C31(H31), C32(H32), C33(H33)
7.d Idealised Me refined as rotating group:
 C3(H3A,H3B,H3C), C12(H12A,H12B,H12C), C21(H21C,H21D,H21E)
;
_olex2_submission_special_instructions 'No special instructions were received'
_oxdiff_exptl_absorpt_empirical_details
;
Empirical correction (ABSPACK) includes:
- Absorption correction using spherical harmonics
- Frame scaling
;
_oxdiff_exptl_absorpt_empirical_full_max 5.544
_oxdiff_exptl_absorpt_empirical_full_min 0.499
_publcif_funding_html
;
;

loop_
_space_group_symop_operation_xyz
'x, y, z'
'-x, y, -z+1/2'
'x+1/2, y+1/2, z'
'-x+1/2, y+1/2, -z+1/2'
'-x, -y, -z'
'x, -y, z-1/2'
'-x+1/2, -y+1/2, -z'
'x+1/2, -y+1/2, z-1/2'

loop_
_atom_site_label
_atom_site_type_symbol
_atom_site_fract_x
_atom_site_fract_y
_atom_site_fract_z
_atom_site_U_iso_or_equiv
_atom_site_adp_type
_atom_site_occupancy
_atom_site_site_symmetry_order
_atom_site_calc_flag
_atom_site_refinement_flags_posn
_atom_site_refinement_flags_adp
_atom_site_refinement_flags_occupancy
_atom_site_disorder_assembly
_atom_site_disorder_group
Co1 Co 0.5000 0.77958(7) 0.2500 0.0453(4) Uani 1 2 d S T P . .
Co2 Co 0.47150(5) 0.56950(5) 0.32337(5) 0.0451(3) Uani 1 1 d . . . . .
Co3 Co 0.54139(5) 0.73367(5) 0.37617(5) 0.0483(3) Uani 1 1 d . . . . .
Co4 Co 0.39761(5) 0.70794(5) 0.29585(5) 0.0506(3) Uani 1 1 d . . . . .
Co5 Co 0.56810(6) 0.48080(5) 0.30483(5) 0.0541(3) Uani 1 1 d . . . . .
Co6 Co 0.29563(6) 0.48192(6) 0.37595(5) 0.0594(3) Uani 1 1 d . . . . .
S1 S 0.61686(10) 0.85164(9) 0.35627(9) 0.0622(5) Uani 1 1 d . . . . .
S2 S 0.58568(8) 0.63956(8) 0.30480(7) 0.0456(4) Uani 1 1 d . . . . .
S3 S 0.58413(9) 0.49696(9) 0.42897(8) 0.0578(4) Uani 1 1 d . . . . .
S4 S 0.32591(9) 0.57446(10) 0.29307(8) 0.0604(5) Uani 1 1 d . . . . .
O1 O 0.4652(2) 0.7788(2) 0.3060(2) 0.0486(11) Uani 1 1 d . U . . .
O2 O 0.4745(2) 0.6589(2) 0.36368(19) 0.0469(10) Uani 1 1 d . U . . .
O3 O 0.5279(2) 0.4805(2) 0.2160(2) 0.0504(11) Uani 1 1 d . U . . .
O4 O 0.5655(3) 0.8507(2) 0.2977(2) 0.0609(13) Uani 1 1 d . . . . .
O5 O 0.5987(3) 0.8157(2) 0.3929(2) 0.0587(13) Uani 1 1 d . . . . .
O6 O 0.6323(3) 0.9203(3) 0.3760(3) 0.0779(18) Uani 1 1 d . . . . .
O7 O 0.6732(3) 0.8205(3) 0.3602(3) 0.0805(18) Uani 1 1 d . . . . .
O8 O 0.5545(2) 0.7016(2) 0.30728(19) 0.0457(10) Uani 1 1 d . . . . .
O9 O 0.5522(2) 0.5835(2) 0.31345(19) 0.0470(10) Uani 1 1 d . . . . .
O10 O 0.5766(2) 0.6342(2) 0.24703(19) 0.0452(10) Uani 1 1 d . . . . .
O11 O 0.6503(2) 0.6398(3) 0.3458(2) 0.0566(12) Uani 1 1 d . . . . .
O12 O 0.5200(2) 0.5227(2) 0.4005(2) 0.0572(12) Uani 1 1 d . . . . .
O13 O 0.5974(3) 0.4632(3) 0.3880(2) 0.0715(15) Uani 1 1 d . . . . .
O14 O 0.6287(3) 0.5515(3) 0.4552(2) 0.0673(14) Uani 1 1 d . . . . .
O15 O 0.5902(3) 0.4497(3) 0.4715(2) 0.0690(15) Uani 1 1 d . . . . .
O16 O 0.3334(3) 0.6463(3) 0.2994(3) 0.0718(16) Uani 1 1 d . . . . .
O17 O 0.3882(2) 0.5421(2) 0.3212(2) 0.0553(12) Uani 1 1 d . . . . .
O18 O 0.2936(3) 0.5565(4) 0.2343(3) 0.0854(19) Uani 1 1 d . . . . .
O19 O 0.2904(2) 0.5523(3) 0.3205(2) 0.0692(15) Uani 1 1 d . . . . .
O20 O 0.6172(3) 0.6796(3) 0.4350(2) 0.0606(12) Uani 1 1 d D . . . .
H20A H 0.6122 0.6373 0.4365 0.26(11) Uiso 1 1 d DR . . . .
H20B H 0.6573 0.6906 0.4492 0.10(4) Uiso 1 1 d DR . . . .
O21 O 0.3282(3) 0.7423(3) 0.2191(2) 0.0676(14) Uani 1 1 d . . . . .
H21A H 0.3072 0.7090 0.1894 0.101 Uiso 1 1 d R . . . .
H21B H 0.3420 0.7713 0.1985 0.101 Uiso 1 1 d R . . . .
O22 O 0.6594(3) 0.4935(3) 0.3222(3) 0.0729(15) Uani 1 1 d D . . . .
H22A H 0.6940 0.4878 0.3562 0.029(15) Uiso 1 1 d DR . . . .
H22B H 0.6495 0.5239 0.2975 0.13(5) Uiso 1 1 d DR . . . .
O23 O 0.1982(3) 0.4886(4) 0.3368(3) 0.106(2) Uani 1 1 d D U . . .
H23 H 0.1719 0.4573 0.3416 0.11(4) Uiso 1 1 d DR . . . .
O24 O 0.3044(4) 0.5535(4) 0.4336(3) 0.1014(19) Uani 1 1 d D . . . .
H24 H 0.3474 0.5574 0.4675 0.8(5) Uiso 1 1 d DR . . . .
O25 O 0.3949(3) 0.4872(3) 0.4166(3) 0.0777(13) Uani 1 1 d D . . . .
H25 H 0.4106 0.5050 0.3977 0.18(7) Uiso 1 1 d DR . . . .
N1 N 0.3931(4) 0.8841(4) 0.3681(4) 0.084(2) Uani 1 1 d . U . . .
N2 N 0.3796(3) 0.7789(3) 0.3398(3) 0.0605(15) Uani 1 1 d . U . . .
N3 N 0.4725(4) 0.7295(3) 0.4862(3) 0.0641(17) Uani 1 1 d . U . . .
N4 N 0.5199(3) 0.7593(3) 0.4379(3) 0.0538(14) Uani 1 1 d . U . . .
N5 N 0.5633(3) 0.3024(3) 0.2309(3) 0.0617(15) Uani 1 1 d . U . . .
N6 N 0.5774(3) 0.3820(3) 0.2926(3) 0.0610(15) Uani 1 1 d . U . . .
N7 N 0.2974(4) 0.4005(5) 0.3286(4) 0.093(2) Uani 1 1 d . U . . .
N8 N 0.2952(4) 0.4040(4) 0.4274(4) 0.080(2) Uani 1 1 d D U . . .
H8A H 0.3214 0.4208 0.4606 0.030(16) Uiso 1 1 d DR . . . .
H8B H 0.2432 0.3982 0.4115 0.22(8) Uiso 1 1 d DR . . . .
C1 C 0.4509(4) 0.8427(3) 0.3184(4) 0.0569(18) Uani 1 1 d . U . . .
H1A H 0.4312 0.8692 0.2846 0.068 Uiso 1 1 calc R . . . .
H1B H 0.4890 0.8648 0.3452 0.068 Uiso 1 1 calc R . . . .
C2 C 0.4079(4) 0.8356(4) 0.3424(3) 0.0598(18) Uani 1 1 d . U . . .
C3 C 0.4162(7) 0.9521(5) 0.3784(7) 0.121(5) Uani 1 1 d . U . . .
H3A H 0.4486 0.9565 0.3686 0.181 Uiso 1 1 calc GR . . . .
H3B H 0.4326 0.9626 0.4173 0.181 Uiso 1 1 calc GR . . . .
H3C H 0.3827 0.9817 0.3559 0.181 Uiso 1 1 calc GR . . . .
C4 C 0.3535(6) 0.8543(6) 0.3849(6) 0.1095(17) Uani 1 1 d . U . . .
C5 C 0.3242(6) 0.8813(6) 0.4131(6) 0.1095(17) Uani 1 1 d . U . . .
H5 H 0.3303 0.9250 0.4251 0.131 Uiso 1 1 calc R . . . .
C6 C 0.2861(6) 0.8393(6) 0.4220(6) 0.1095(17) Uani 1 1 d . U . . .
H6 H 0.2666 0.8550 0.4415 0.131 Uiso 1 1 calc R . . . .
C7 C 0.2752(6) 0.7741(6) 0.4029(6) 0.1095(17) Uani 1 1 d . U . . .
H7 H 0.2476 0.7476 0.4082 0.131 Uiso 1 1 calc R . . . .
C8 C 0.3066(6) 0.7492(6) 0.3755(6) 0.1095(17) Uani 1 1 d . U . . .
H8 H 0.3021 0.7052 0.3642 0.131 Uiso 1 1 calc R . . . .
C9 C 0.3433(6) 0.7907(6) 0.3663(6) 0.1095(17) Uani 1 1 d . U . . .
C10 C 0.4660(4) 0.6522(3) 0.4115(3) 0.0524(16) Uani 1 1 d . U . . .
H10A H 0.4902 0.6150 0.4341 0.063 Uiso 1 1 calc R . . . .
H10B H 0.4224 0.6438 0.3995 0.063 Uiso 1 1 calc R . . . .
C11 C 0.4865(4) 0.7141(4) 0.4455(3) 0.0562(17) Uani 1 1 d . U . . .
C12 C 0.4354(5) 0.6907(4) 0.5046(4) 0.080(3) Uani 1 1 d . U . . .
H12A H 0.3987 0.7152 0.4974 0.120 Uiso 1 1 calc GR . . . .
H12B H 0.4598 0.6820 0.5441 0.120 Uiso 1 1 calc GR . . . .
H12C H 0.4234 0.6497 0.4845 0.120 Uiso 1 1 calc GR . . . .
C13 C 0.4991(7) 0.7914(5) 0.5062(5) 0.1074(17) Uani 1 1 d . U . . .
C14 C 0.4998(7) 0.8309(5) 0.5472(5) 0.1074(17) Uani 1 1 d . U . . .
H14 H 0.4798 0.8185 0.5672 0.129 Uiso 1 1 calc R . . . .
C15 C 0.5310(7) 0.8887(5) 0.5572(5) 0.1074(17) Uani 1 1 d . U . . .
H15 H 0.5323 0.9168 0.5847 0.129 Uiso 1 1 calc R . . . .
C16 C 0.5615(7) 0.9077(5) 0.5274(5) 0.1074(17) Uani 1 1 d . U . . .
H16 H 0.5834 0.9473 0.5364 0.129 Uiso 1 1 calc R . . . .
C17 C 0.5595(7) 0.8685(5) 0.4850(5) 0.1074(17) Uani 1 1 d . U . . .
H17 H 0.5784 0.8816 0.4642 0.129 Uiso 1 1 calc R . . . .
C18 C 0.5283(7) 0.8095(5) 0.4753(5) 0.1074(17) Uani 1 1 d . U . . .
C19 C 0.5439(4) 0.4222(3) 0.1968(3) 0.0600(18) Uani 1 1 d . U . . .
H19A H 0.5788 0.4311 0.1905 0.072 Uiso 1 1 calc R . . . .
H19B H 0.5087 0.4080 0.1616 0.072 Uiso 1 1 calc R . . . .
C20 C 0.5612(4) 0.3684(4) 0.2403(3) 0.0576(16) Uani 1 1 d . U . . .
C21 C 0.5460(4) 0.2697(4) 0.1787(4) 0.069(2) Uani 1 1 d . U . . .
H21C H 0.5028 0.2573 0.1612 0.103 Uiso 1 1 calc GR . . . .
H21D H 0.5712 0.2309 0.1855 0.103 Uiso 1 1 calc GR . . . .
H21E H 0.5524 0.2992 0.1544 0.103 Uiso 1 1 calc GR . . . .
C22 C 0.5829(4) 0.2712(4) 0.2819(4) 0.0663(19) Uani 1 1 d . U . . .
C23 C 0.5924(5) 0.2051(4) 0.2978(4) 0.076(2) Uani 1 1 d . U . . .
H23A H 0.5859 0.1719 0.2719 0.091 Uiso 1 1 calc R . . . .
C24 C 0.6119(5) 0.1902(5) 0.3536(5) 0.080(2) Uani 1 1 d . U . . .
C25 C 0.6227(4) 0.2395(4) 0.3925(4) 0.075(2) Uani 1 1 d . U . . .
H25A H 0.6366 0.2279 0.4296 0.090 Uiso 1 1 calc R . . . .
C26 C 0.6130(4) 0.3074(4) 0.3771(4) 0.0679(19) Uani 1 1 d . U . . .
H26 H 0.6201 0.3406 0.4030 0.081 Uiso 1 1 calc R . . . .
C27 C 0.5922(4) 0.3209(4) 0.3208(4) 0.0633(18) Uani 1 1 d . U . . .
C28 C 0.3219(7) 0.3436(6) 0.4128(6) 0.115(4) Uani 1 1 d . U . . .
H28A H 0.3666 0.3423 0.4375 0.138 Uiso 1 1 calc R . . . .
H28B H 0.3042 0.3039 0.4193 0.138 Uiso 1 1 calc R . . . .
C29 C 0.3087(5) 0.3439(7) 0.3533(6) 0.102(3) Uani 1 1 d . U . . .
C30 C 0.3105(6) 0.2846(7) 0.3262(7) 0.112(3) Uani 1 1 d . U . . .
H30 H 0.3198 0.2450 0.3460 0.135 Uiso 1 1 calc R . . . .
C31 C 0.2991(6) 0.2839(9) 0.2728(7) 0.131(4) Uani 1 1 d . U . . .
H31 H 0.2978 0.2449 0.2543 0.158 Uiso 1 1 calc R . . . .
C32 C 0.2889(6) 0.3492(8) 0.2456(7) 0.123(4) Uani 1 1 d . U . . .
H32 H 0.2850 0.3537 0.2102 0.148 Uiso 1 1 calc R . . . .
C33 C 0.2853(6) 0.4019(7) 0.2737(5) 0.109(3) Uani 1 1 d . U . . .
H33 H 0.2739 0.4422 0.2549 0.131 Uiso 1 1 calc R . . . .
C34 C 0.1586(4) 0.4955(7) 0.2781(3) 0.106(2) Uani 1 1 d D U . . .
H34A H 0.1690 0.5354 0.2655 0.159 Uiso 1 1 d R . . . .
H34B H 0.1640 0.4582 0.2592 0.159 Uiso 1 1 d R . . . .
H34C H 0.1159 0.4975 0.2699 0.159 Uiso 1 1 d R . . . .
C35 C 0.2580(5) 0.5887(6) 0.4395(5) 0.1014(19) Uani 1 1 d D . . . .
H35A H 0.2355 0.5589 0.4504 0.152 Uiso 1 1 d R . . . .
H35B H 0.2296 0.6091 0.4044 0.152 Uiso 1 1 d R . . . .
H35C H 0.2776 0.6222 0.4676 0.152 Uiso 1 1 d R . . . .
C36 C 0.4404(4) 0.4388(4) 0.4482(4) 0.0777(13) Uani 1 1 d D . . . .
H36A H 0.4807 0.4593 0.4683 0.117 Uiso 1 1 d R . . . .
H36B H 0.4414 0.4056 0.4235 0.117 Uiso 1 1 d R . . . .
H36C H 0.4300 0.4186 0.4743 0.117 Uiso 1 1 d R . . . .
O26 O 0.6064(8) 1.0391(9) 0.4449(6) 0.108(4) Uiso 0.5 1 d D . . A 2
H26A H 0.645(2) 1.025(6) 0.459(5) 0.12(4) Uiso 1 1 d D . . . .
C37 C 0.5627(10) 1.0135(12) 0.3916(7) 0.108(4) Uiso 0.5 1 d D . . A 2
H37A H 0.5459 1.0497 0.3658 0.162 Uiso 0.5 1 d R . . A 2
H37B H 0.5295 0.9914 0.3942 0.162 Uiso 0.5 1 d R . . A 2
H37C H 0.5828 0.9829 0.3787 0.162 Uiso 0.5 1 d R . . A 2
O27 O 0.4804(13) 1.0672(13) 0.3082(12) 0.213(12) Uiso 0.5 1 d D . . B 1
H27 H 0.4847 1.0651 0.3398 0.320 Uiso 0.5 1 d R . . B 1
C38 C 0.5055(19) 1.0099(15) 0.2966(18) 0.27(3) Uiso 0.5 1 d D . . B 1
H38A H 0.5173 0.9790 0.3267 0.412 Uiso 0.5 1 d R . . B 1
H38B H 0.5416 1.0221 0.2938 0.412 Uiso 0.5 1 d R . . B 1
H38C H 0.4751 0.9899 0.2621 0.412 Uiso 0.5 1 d R . . B 1
O28 O 0.7250(9) 0.7237(9) 0.4483(8) 0.120(5) Uiso 0.5 1 d D . . C 2
H28 H 0.7351 0.7441 0.4774 0.180 Uiso 0.5 1 d R . . C 2
C39 C 0.7695(12) 0.6731(12) 0.4606(12) 0.120(5) Uiso 0.5 1 d D . . C 2
H39A H 0.7755 0.6686 0.4286 0.180 Uiso 0.5 1 d R . . C 2
H39B H 0.7559 0.6316 0.4680 0.180 Uiso 0.5 1 d R . . C 2
H39C H 0.8082 0.6858 0.4927 0.180 Uiso 0.5 1 d R . . C 2
O29 O 0.7356(9) 0.5147(9) 0.4371(7) 0.120(5) Uiso 0.5 1 d D . . D 1
H29 H 0.7031 0.5159 0.4386 0.179 Uiso 0.5 1 d R . . D 1
C40 C 0.7682(13) 0.5742(11) 0.4584(12) 0.120(5) Uiso 0.5 1 d D . . D 1
H40A H 0.7753 0.5950 0.4305 0.179 Uiso 0.5 1 d R . . D 1
H40B H 0.8075 0.5624 0.4901 0.179 Uiso 0.5 1 d R . . D 1
H40C H 0.7466 0.6043 0.4701 0.179 Uiso 0.5 1 d R . . D 1
O30 O 0.224(2) 0.640(2) 0.154(2) 0.299(12) Uiso 0.5 1 d D . . E 2
H30A H 0.2117 0.6744 0.1362 0.449 Uiso 0.5 1 d R . . E 2
O31 O 0.1517(13) 0.608(2) 0.2049(11) 0.299(12) Uiso 0.5 1 d D . . E 1
H31A H 0.1726 0.5842 0.2319 0.449 Uiso 0.5 1 d R . . E 1
C41 C 0.1770(12) 0.6124(17) 0.1682(10) 0.299(12) Uiso 1 1 d D . . . .
H41A H 0.1521 0.6359 0.1339 0.449 Uiso 0.5 1 d R . . E 1
H41B H 0.1795 0.5666 0.1601 0.449 Uiso 0.5 1 d R . . E 1
H41C H 0.2182 0.6310 0.1872 0.449 Uiso 0.5 1 d R . . E 1
H41D H 0.1497 0.6461 0.1686 0.449 Uiso 0.5 1 d R . . E 2
H41E H 0.1956 0.5890 0.2033 0.449 Uiso 0.5 1 d R . . E 2
H41F H 0.1536 0.5820 0.1381 0.449 Uiso 0.5 1 d R . . E 2

loop_
_atom_site_aniso_label
_atom_site_aniso_U_11
_atom_site_aniso_U_22
_atom_site_aniso_U_33
_atom_site_aniso_U_23
_atom_site_aniso_U_13
_atom_site_aniso_U_12
Co1 0.0580(9) 0.0327(7) 0.0712(9) 0.000 0.0517(8) 0.000
Co2 0.0476(6) 0.0338(5) 0.0612(6) 0.0021(4) 0.0322(5) -0.0048(4)
Co3 0.0569(7) 0.0407(6) 0.0688(7) -0.0027(5) 0.0473(6) -0.0076(5)
Co4 0.0525(6) 0.0425(6) 0.0806(7) 0.0109(5) 0.0509(6) 0.0043(5)
Co5 0.0572(7) 0.0411(6) 0.0643(7) -0.0001(5) 0.0299(6) 0.0063(5)
Co6 0.0553(7) 0.0667(8) 0.0638(7) 0.0025(5) 0.0350(6) -0.0190(6)
S1 0.0829(13) 0.0529(10) 0.0844(12) -0.0180(9) 0.0670(12) -0.0279(9)
S2 0.0439(8) 0.0394(8) 0.0628(9) -0.0045(6) 0.0335(7) -0.0015(6)
S3 0.0650(11) 0.0453(9) 0.0600(10) 0.0067(7) 0.0281(9) -0.0003(8)
S4 0.0497(10) 0.0685(12) 0.0732(11) 0.0139(9) 0.0379(9) -0.0095(8)
O1 0.060(3) 0.038(2) 0.074(3) 0.0009(19) 0.053(3) 0.0015(19)
O2 0.056(3) 0.037(2) 0.068(3) 0.0032(19) 0.045(2) -0.004(2)
O3 0.058(3) 0.034(2) 0.061(3) -0.0033(18) 0.030(2) 0.0006(19)
O4 0.086(4) 0.048(3) 0.079(3) -0.006(2) 0.063(3) -0.019(3)
O5 0.071(3) 0.051(3) 0.081(3) -0.007(2) 0.058(3) -0.019(2)
O6 0.120(5) 0.053(3) 0.099(4) -0.022(3) 0.084(4) -0.037(3)
O7 0.072(4) 0.095(5) 0.104(4) -0.026(4) 0.066(4) -0.026(3)
O8 0.051(3) 0.034(2) 0.069(3) -0.0043(19) 0.042(2) -0.0026(19)
O9 0.048(3) 0.036(2) 0.066(3) -0.0019(19) 0.036(2) -0.0031(19)
O10 0.044(2) 0.037(2) 0.065(3) -0.0074(19) 0.036(2) -0.0014(18)
O11 0.043(3) 0.062(3) 0.065(3) -0.008(2) 0.026(2) -0.001(2)
O12 0.066(3) 0.045(3) 0.063(3) 0.006(2) 0.033(3) 0.002(2)
O13 0.074(4) 0.063(3) 0.072(3) 0.007(3) 0.031(3) 0.022(3)
O14 0.080(4) 0.056(3) 0.058(3) 0.005(2) 0.028(3) -0.020(3)
O15 0.073(4) 0.047(3) 0.078(3) 0.019(2) 0.030(3) -0.005(3)
O16 0.061(3) 0.064(3) 0.118(5) 0.030(3) 0.065(3) 0.009(3)
O17 0.054(3) 0.048(3) 0.077(3) 0.008(2) 0.042(3) -0.009(2)
O18 0.060(4) 0.125(6) 0.069(4) 0.010(3) 0.030(3) -0.014(4)
O19 0.049(3) 0.088(4) 0.082(3) 0.017(3) 0.041(3) -0.017(3)
O20 0.057(3) 0.053(3) 0.076(3) 0.002(2) 0.036(3) -0.007(2)
O21 0.062(3) 0.076(4) 0.081(3) 0.020(3) 0.047(3) 0.017(3)
O22 0.061(3) 0.067(3) 0.083(4) -0.002(3) 0.029(3) 0.017(3)
O23 0.073(3) 0.143(5) 0.101(4) 0.028(4) 0.041(3) -0.031(3)
O24 0.097(5) 0.105(5) 0.099(4) -0.003(3) 0.046(4) 0.025(4)
O25 0.068(3) 0.080(3) 0.088(3) 0.008(3) 0.040(3) -0.002(2)
N1 0.113(6) 0.066(4) 0.133(6) -0.017(4) 0.107(6) -0.005(4)
N2 0.066(4) 0.058(3) 0.087(4) 0.013(3) 0.061(4) 0.011(3)
N3 0.094(5) 0.050(3) 0.085(4) -0.003(3) 0.072(4) -0.014(3)
N4 0.069(4) 0.042(3) 0.074(3) -0.004(2) 0.053(3) -0.011(3)
N5 0.069(4) 0.041(3) 0.084(3) 0.003(2) 0.044(3) 0.012(3)
N6 0.075(4) 0.042(3) 0.075(3) 0.005(2) 0.044(3) 0.009(3)
N7 0.077(5) 0.103(5) 0.112(5) -0.026(4) 0.056(4) -0.034(4)
N8 0.067(5) 0.089(5) 0.089(5) 0.016(4) 0.042(4) -0.012(4)
C1 0.079(5) 0.037(3) 0.091(5) -0.001(3) 0.070(5) 0.002(3)
C2 0.080(5) 0.049(3) 0.085(5) 0.003(3) 0.067(4) 0.003(3)
C3 0.180(12) 0.068(5) 0.203(13) -0.041(6) 0.163(12) -0.017(6)
C4 0.140(4) 0.099(3) 0.172(5) -0.011(3) 0.140(4) -0.005(3)
C5 0.140(4) 0.099(3) 0.172(5) -0.011(3) 0.140(4) -0.005(3)
C6 0.140(4) 0.099(3) 0.172(5) -0.011(3) 0.140(4) -0.005(3)
C7 0.140(4) 0.099(3) 0.172(5) -0.011(3) 0.140(4) -0.005(3)
C8 0.140(4) 0.099(3) 0.172(5) -0.011(3) 0.140(4) -0.005(3)
C9 0.140(4) 0.099(3) 0.172(5) -0.011(3) 0.140(4) -0.005(3)
C10 0.066(4) 0.040(3) 0.074(4) 0.006(3) 0.052(4) -0.002(3)
C11 0.071(4) 0.047(3) 0.074(4) 0.002(3) 0.054(4) -0.005(3)
C12 0.118(7) 0.061(5) 0.110(7) -0.002(4) 0.095(7) -0.019(5)
C13 0.180(5) 0.079(2) 0.133(3) -0.043(2) 0.130(4) -0.059(3)
C14 0.180(5) 0.079(2) 0.133(3) -0.043(2) 0.130(4) -0.059(3)
C15 0.180(5) 0.079(2) 0.133(3) -0.043(2) 0.130(4) -0.059(3)
C16 0.180(5) 0.079(2) 0.133(3) -0.043(2) 0.130(4) -0.059(3)
C17 0.180(5) 0.079(2) 0.133(3) -0.043(2) 0.130(4) -0.059(3)
C18 0.180(5) 0.079(2) 0.133(3) -0.043(2) 0.130(4) -0.059(3)
C19 0.074(5) 0.037(3) 0.071(4) 0.000(3) 0.038(4) 0.011(3)
C20 0.062(4) 0.041(3) 0.076(4) 0.003(3) 0.038(3) 0.007(3)
C21 0.085(6) 0.040(4) 0.089(5) -0.003(3) 0.049(4) 0.009(4)
C22 0.072(5) 0.047(3) 0.092(4) 0.010(3) 0.050(4) 0.011(3)
C23 0.085(6) 0.044(4) 0.113(5) 0.011(3) 0.059(5) 0.012(4)
C24 0.089(6) 0.057(4) 0.110(5) 0.022(4) 0.060(5) 0.025(4)
C25 0.074(5) 0.062(4) 0.105(5) 0.024(4) 0.056(5) 0.020(4)
C26 0.066(5) 0.065(4) 0.089(4) 0.020(3) 0.050(4) 0.018(4)
C27 0.068(5) 0.045(3) 0.089(4) 0.012(3) 0.048(4) 0.016(3)
C28 0.123(9) 0.096(7) 0.149(7) 0.006(6) 0.085(7) -0.008(6)
C29 0.075(6) 0.115(6) 0.129(6) -0.016(5) 0.060(5) -0.032(5)
C30 0.090(7) 0.111(7) 0.155(8) -0.027(6) 0.075(7) -0.029(6)
C31 0.090(8) 0.165(9) 0.152(8) -0.041(6) 0.069(7) -0.042(7)
C32 0.100(8) 0.152(8) 0.139(8) -0.044(6) 0.076(7) -0.057(7)
C33 0.093(7) 0.142(8) 0.109(6) -0.036(5) 0.062(6) -0.058(6)
C34 0.073(3) 0.143(5) 0.101(4) 0.028(4) 0.041(3) -0.031(3)
C35 0.097(5) 0.105(5) 0.099(4) -0.003(3) 0.046(4) 0.025(4)
C36 0.068(3) 0.080(3) 0.088(3) 0.008(3) 0.040(3) -0.002(2)

loop_
_atom_type_symbol
_atom_type_description
_atom_type_scat_dispersion_real
_atom_type_scat_dispersion_imag
_atom_type_scat_source
C C 0.0181 0.0091 'International Tables Vol C Tables 4.2.6.8 and 6.1.1.4'
H H 0.0000 0.0000 'International Tables Vol C Tables 4.2.6.8 and 6.1.1.4'
Co Co -2.3653 3.6143 'International Tables Vol C Tables 4.2.6.8 and 6.1.1.4'
N N 0.0311 0.0180 'International Tables Vol C Tables 4.2.6.8 and 6.1.1.4'
O O 0.0492 0.0322 'International Tables Vol C Tables 4.2.6.8 and 6.1.1.4'
S S 0.3331 0.5567 'International Tables Vol C Tables 4.2.6.8 and 6.1.1.4'

loop_
_geom_angle_atom_site_label_1
_geom_angle_atom_site_label_2
_geom_angle_atom_site_label_3
_geom_angle
_geom_angle_site_symmetry_1
_geom_angle_site_symmetry_3
_geom_angle_publ_flag
O1 Co1 O1 179.1(2) 2_655 . ?
O1 Co1 O8 78.11(17) . . ?
O1 Co1 O8 101.23(17) 2_655 . ?
O1 Co1 O8 78.11(17) 2_655 2_655 ?
O1 Co1 O8 101.23(17) . 2_655 ?
O4 Co1 O1 90.84(18) . . ?
O4 Co1 O1 90.83(18) 2_655 2_655 ?
O4 Co1 O1 89.78(18) . 2_655 ?
O4 Co1 O1 89.78(18) 2_655 . ?
O4 Co1 O4 92.3(3) 2_655 . ?
O4 Co1 O8 92.0(2) 2_655 2_655 ?
O4 Co1 O8 92.0(2) . . ?
O4 Co1 O8 167.22(17) 2_655 . ?
O4 Co1 O8 167.21(17) . 2_655 ?
O8 Co1 O8 86.5(2) . 2_655 ?
O2 Co2 O3 177.83(19) . 2_655 ?
O2 Co2 O9 98.96(16) . . ?
O2 Co2 O10 78.97(18) . 2_655 ?
O3 Co2 O9 79.01(18) 2_655 . ?
O3 Co2 O10 101.61(18) 2_655 2_655 ?
O10 Co2 O9 86.75(17) 2_655 . ?
O12 Co2 O2 90.22(19) . . ?
O12 Co2 O3 89.18(19) . 2_655 ?
O12 Co2 O9 94.7(2) . . ?
O12 Co2 O10 169.18(19) . 2_655 ?
O12 Co2 O17 88.6(2) . . ?
O17 Co2 O2 91.47(18) . . ?
O17 Co2 O3 90.6(2) . 2_655 ?
O17 Co2 O9 169.04(19) . . ?
O17 Co2 O10 91.98(18) . 2_655 ?
O1 Co3 O2 83.69(18) . . ?
O1 Co3 O8 77.43(17) . . ?
O2 Co3 O8 94.57(16) . . ?
O5 Co3 O1 93.4(2) . . ?
O5 Co3 O2 170.83(18) . . ?
O5 Co3 O8 93.26(17) . . ?
O5 Co3 O20 89.7(2) . . ?
O20 Co3 O1 170.33(19) . . ?
O20 Co3 O2 94.6(2) . . ?
O20 Co3 O8 93.26(19) . . ?
N4 Co3 O1 99.6(2) . . ?
N4 Co3 O2 79.9(2) . . ?
N4 Co3 O5 92.1(2) . . ?
N4 Co3 O8 174.0(2) . . ?
N4 Co3 O20 89.4(2) . . ?
O1 Co4 O2 84.04(18) . . ?
O1 Co4 O10 96.80(16) . 2_655 ?
O2 Co4 O10 77.48(17) . 2_655 ?
O16 Co4 O1 169.3(2) . . ?
O16 Co4 O2 92.9(2) . . ?
O16 Co4 O10 92.5(2) . 2_655 ?
O16 Co4 O21 88.9(2) . . ?
O16 Co4 N2 90.3(2) . . ?
O21 Co4 O1 96.3(2) . . ?
O21 Co4 O2 167.2(2) . . ?
O21 Co4 O10 89.8(2) . 2_655 ?
N2 Co4 O1 80.2(2) . . ?
N2 Co4 O2 99.7(2) . . ?
N2 Co4 O10 176.1(2) . 2_655 ?
N2 Co4 O21 93.0(3) . . ?
O3 Co5 O3 82.0(2) . 2_655 ?
O3 Co5 O9 96.89(18) . . ?
O3 Co5 O9 78.22(17) 2_655 . ?
O13 Co5 O3 92.2(2) . 2_655 ?
O13 Co5 O3 168.4(2) . . ?
O13 Co5 O9 91.7(2) . . ?
O13 Co5 O22 90.8(3) . . ?
O13 Co5 N6 90.3(2) . . ?
O22 Co5 O3 96.2(2) . . ?
O22 Co5 O3 172.8(2) . 2_655 ?
O22 Co5 O9 95.1(2) . . ?
N6 Co5 O3 98.7(2) . 2_655 ?
N6 Co5 O3 80.7(2) . . ?
N6 Co5 O9 176.3(2) . . ?
N6 Co5 O22 87.9(3) . . ?
O19 Co6 O23 86.2(2) . . ?
O19 Co6 O24 91.4(3) . . ?
O19 Co6 O25 89.6(2) . . ?
O19 Co6 N7 95.8(3) . . ?
O19 Co6 N8 174.9(3) . . ?
O23 Co6 O25 173.4(3) . . ?
O23 Co6 N7 95.6(3) . . ?
O23 Co6 N8 90.7(3) . . ?
O24 Co6 O23 90.6(3) . . ?
O24 Co6 O25 84.4(3) . . ?
O24 Co6 N7 170.8(4) . . ?
O24 Co6 N8 92.6(3) . . ?
N7 Co6 O25 89.9(3) . . ?
N7 Co6 N8 80.5(4) . . ?
N8 Co6 O25 93.9(3) . . ?
O5 S1 O4 110.5(3) . . ?
O5 S1 O7 109.0(4) . . ?
O6 S1 O4 109.9(4) . . ?
O6 S1 O5 109.0(3) . . ?
O6 S1 O7 108.2(4) . . ?
O7 S1 O4 110.2(3) . . ?
O8 S2 O10 107.2(3) . . ?
O9 S2 O8 107.4(2) . . ?
O9 S2 O10 107.8(3) . . ?
O11 S2 O8 111.1(3) . . ?
O11 S2 O9 111.5(3) . . ?
O11 S2 O10 111.5(3) . . ?
O12 S3 O13 109.8(3) . . ?
O12 S3 O14 110.1(3) . . ?
O14 S3 O13 109.1(4) . . ?
O15 S3 O12 108.7(3) . . ?
O15 S3 O13 109.2(3) . . ?
O15 S3 O14 109.9(3) . . ?
O16 S4 O17 109.7(3) . . ?
O16 S4 O19 108.3(3) . . ?
O18 S4 O16 110.5(4) . . ?
O18 S4 O17 109.3(4) . . ?
O18 S4 O19 110.5(4) . . ?
O19 S4 O17 108.6(3) . . ?
Co1 O1 Co3 99.79(18) . . ?
Co1 O1 Co4 119.2(2) . . ?
Co4 O1 Co3 96.71(18) . . ?
C1 O1 Co1 113.9(4) . . ?
C1 O1 Co3 112.7(5) . . ?
C1 O1 Co4 112.3(4) . . ?
Co2 O2 Co3 121.36(19) . . ?
Co2 O2 Co4 98.9(2) . . ?
Co3 O2 Co4 95.43(17) . . ?
C10 O2 Co2 114.6(4) . . ?
C10 O2 Co3 111.5(4) . . ?
C10 O2 Co4 112.1(4) . . ?
Co2 O3 Co5 98.33(19) 2_655 2_655 ?
Co2 O3 Co5 117.9(2) 2_655 . ?
Co5 O3 Co5 98.0(2) . 2_655 ?
C19 O3 Co2 116.7(4) . 2_655 ?
C19 O3 Co5 111.8(4) . 2_655 ?
C19 O3 Co5 111.4(4) . . ?
S1 O4 Co1 132.8(3) . . ?
S1 O5 Co3 130.0(3) . . ?
Co3 O8 Co1 96.26(16) . . ?
S2 O8 Co1 137.0(3) . . ?
S2 O8 Co3 126.3(3) . . ?
Co5 O9 Co2 96.62(17) . . ?
S2 O9 Co2 137.5(3) . . ?
S2 O9 Co5 125.2(3) . . ?
Co2 O10 Co4 96.41(18) 2_655 2_655 ?
S2 O10 Co2 136.8(3) . 2_655 ?
S2 O10 Co4 126.3(3) . 2_655 ?
S3 O12 Co2 129.3(3) . . ?
S3 O13 Co5 132.2(3) . . ?
S4 O16 Co4 130.7(3) . . ?
S4 O17 Co2 130.0(3) . . ?
S4 O19 Co6 139.1(4) . . ?
Co3 O20 H20A 117.4 . . ?
Co3 O20 H20B 125.9 . . ?
H20A O20 H20B 112.2 . . ?
Co4 O21 H21A 116.4 . . ?
Co4 O21 H21B 115.9 . . ?
H21A O21 H21B 97.1 . . ?
Co5 O22 H22A 125.7 . . ?
Co5 O22 H22B 92.8 . . ?
H22A O22 H22B 131.5 . . ?
Co6 O23 H23 124.3 . . ?
C34 O23 Co6 124.4(6) . . ?
C34 O23 H23 94.9 . . ?
Co6 O24 H24 115.1 . . ?
C35 O24 Co6 130.3(7) . . ?
C35 O24 H24 113.2 . . ?
Co6 O25 H25 116.3 . . ?
C36 O25 Co6 130.0(6) . . ?
C36 O25 H25 101.8 . . ?
C2 N1 C3 126.9(7) . . ?
C2 N1 C4 105.4(8) . . ?
C4 N1 C3 127.6(8) . . ?
C2 N2 Co4 112.3(4) . . ?
C2 N2 C9 105.7(7) . . ?
C9 N2 Co4 141.9(7) . . ?
C11 N3 C12 127.7(7) . . ?
C11 N3 C13 105.6(6) . . ?
C13 N3 C12 126.6(7) . . ?
C11 N4 Co3 112.6(5) . . ?
C11 N4 C18 105.9(6) . . ?
C18 N4 Co3 141.5(5) . . ?
C20 N5 C21 128.1(7) . . ?
C20 N5 C22 106.3(7) . . ?
C22 N5 C21 125.6(6) . . ?
C20 N6 Co5 112.4(5) . . ?
C20 N6 C27 105.9(6) . . ?
C27 N6 Co5 141.6(6) . . ?
C29 N7 Co6 115.9(9) . . ?
C29 N7 C33 117.6(11) . . ?
C33 N7 Co6 126.5(9) . . ?
Co6 N8 H8A 99.2 . . ?
Co6 N8 H8B 101.1 . . ?
H8A N8 H8B 123.2 . . ?
C28 N8 Co6 106.1(6) . . ?
C28 N8 H8A 112.7 . . ?
C28 N8 H8B 111.3 . . ?
O1 C1 H1A 109.9 . . ?
O1 C1 H1B 109.9 . . ?
O1 C1 C2 109.1(5) . . ?
H1A C1 H1B 108.3 . . ?
C2 C1 H1A 109.9 . . ?
C2 C1 H1B 109.9 . . ?
N1 C2 C1 125.7(7) . . ?
N2 C2 N1 112.8(6) . . ?
N2 C2 C1 121.5(6) . . ?
N1 C3 H3A 109.5 . . ?
N1 C3 H3B 109.5 . . ?
N1 C3 H3C 109.5 . . ?
H3A C3 H3B 109.5 . . ?
H3A C3 H3C 109.5 . . ?
H3B C3 H3C 109.5 . . ?
C5 C4 N1 129.9(11) . . ?
C9 C4 N1 108.4(8) . . ?
C9 C4 C5 121.7(10) . . ?
C4 C5 H5 122.0 . . ?
C6 C5 C4 115.9(11) . . ?
C6 C5 H5 122.0 . . ?
C5 C6 H6 118.6 . . ?
C5 C6 C7 122.7(9) . . ?
C7 C6 H6 118.6 . . ?
C6 C7 H7 120.5 . . ?
C6 C7 C8 119.0(10) . . ?
C8 C7 H7 120.5 . . ?
C7 C8 H8 121.0 . . ?
C9 C8 C7 117.9(11) . . ?
C9 C8 H8 121.0 . . ?
C4 C9 N2 107.7(9) . . ?
C8 C9 N2 129.6(10) . . ?
C8 C9 C4 122.6(9) . . ?
O2 C10 H10A 109.8 . . ?
O2 C10 H10B 109.8 . . ?
O2 C10 C11 109.6(5) . . ?
H10A C10 H10B 108.2 . . ?
C11 C10 H10A 109.8 . . ?
C11 C10 H10B 109.8 . . ?
N3 C11 C10 124.2(6) . . ?
N4 C11 N3 113.6(6) . . ?
N4 C11 C10 122.2(6) . . ?
N3 C12 H12A 109.5 . . ?
N3 C12 H12B 109.5 . . ?
N3 C12 H12C 109.5 . . ?
H12A C12 H12B 109.5 . . ?
H12A C12 H12C 109.5 . . ?
H12B C12 H12C 109.5 . . ?
N3 C13 C18 106.2(7) . . ?
C14 C13 N3 131.3(8) . . ?
C14 C13 C18 122.5(9) . . ?
C13 C14 H14 121.6 . . ?
C15 C14 C13 116.7(8) . . ?
C15 C14 H14 121.6 . . ?
C14 C15 H15 119.0 . . ?
C14 C15 C16 122.0(9) . . ?
C16 C15 H15 119.0 . . ?
C15 C16 H16 119.3 . . ?
C17 C16 C15 121.4(9) . . ?
C17 C16 H16 119.3 . . ?
C16 C17 H17 121.8 . . ?
C18 C17 C16 116.5(8) . . ?
C18 C17 H17 121.8 . . ?
N4 C18 C13 108.6(8) . . ?
C17 C18 N4 130.5(8) . . ?
C17 C18 C13 120.8(8) . . ?
O3 C19 H19A 109.8 . . ?
O3 C19 H19B 109.8 . . ?
O3 C19 C20 109.2(6) . . ?
H19A C19 H19B 108.3 . . ?
C20 C19 H19A 109.8 . . ?
C20 C19 H19B 109.8 . . ?
N5 C20 C19 125.2(7) . . ?
N6 C20 N5 113.0(7) . . ?
N6 C20 C19 121.8(6) . . ?
N5 C21 H21C 109.5 . . ?
N5 C21 H21D 109.5 . . ?
N5 C21 H21E 109.5 . . ?
H21C C21 H21D 109.5 . . ?
H21C C21 H21E 109.5 . . ?
H21D C21 H21E 109.5 . . ?
N5 C22 C23 132.4(8) . . ?
N5 C22 C27 106.7(7) . . ?
C23 C22 C27 120.9(8) . . ?
C22 C23 H23A 121.1 . . ?
C24 C23 C22 117.8(9) . . ?
C24 C23 H23A 121.1 . . ?
C25 C24 C23 121.4(8) . . ?
C24 C25 H25A 119.1 . . ?
C24 C25 C26 121.7(9) . . ?
C26 C25 H25A 119.1 . . ?
C25 C26 H26 122.1 . . ?
C27 C26 C25 115.8(9) . . ?
C27 C26 H26 122.1 . . ?
C22 C27 N6 108.2(7) . . ?
C26 C27 N6 129.5(8) . . ?
C26 C27 C22 122.3(7) . . ?
N8 C28 H28A 109.0 . . ?
N8 C28 H28B 109.0 . . ?
H28A C28 H28B 107.8 . . ?
C29 C28 N8 113.0(11) . . ?
C29 C28 H28A 109.0 . . ?
C29 C28 H28B 109.0 . . ?
N7 C29 C28 116.6(12) . . ?
N7 C29 C30 122.1(13) . . ?
C30 C29 C28 121.2(13) . . ?
C29 C30 H30 119.0 . . ?
C31 C30 C29 122.0(16) . . ?
C31 C30 H30 119.0 . . ?
C30 C31 H31 122.2 . . ?
C30 C31 C32 115.6(15) . . ?
C32 C31 H31 122.2 . . ?
C31 C32 H32 121.1 . . ?
C33 C32 C31 117.7(15) . . ?
C33 C32 H32 121.1 . . ?
N7 C33 H33 117.7 . . ?
C32 C33 N7 124.6(15) . . ?
C32 C33 H33 117.7 . . ?
O23 C34 H34A 109.4 . . ?
O23 C34 H34B 109.5 . . ?
O23 C34 H34C 109.5 . . ?
H34A C34 H34B 109.5 . . ?
H34A C34 H34C 109.5 . . ?
H34B C34 H34C 109.4 . . ?
O24 C35 H35A 109.6 . . ?
O24 C35 H35B 109.5 . . ?
O24 C35 H35C 109.2 . . ?
H35A C35 H35B 109.5 . . ?
H35A C35 H35C 109.5 . . ?
H35B C35 H35C 109.5 . . ?
O25 C36 H36A 109.6 . . ?
O25 C36 H36B 109.6 . . ?
O25 C36 H36C 109.3 . . ?
H36A C36 H36B 109.4 . . ?
H36A C36 H36C 109.5 . . ?
H36B C36 H36C 109.5 . . ?
C37 O26 H26A 116(8) . . ?
O26 C37 H37A 108.4 . . ?
O26 C37 H37B 109.7 . . ?
O26 C37 H37C 110.3 . . ?
H37A C37 H37B 109.5 . . ?
H37A C37 H37C 109.4 . . ?
H37B C37 H37C 109.5 . . ?
C38 O27 H27 110.3 . . ?
O27 C38 H38A 108.8 . . ?
O27 C38 H38B 109.1 . . ?
O27 C38 H38C 110.6 . . ?
H38A C38 H38B 109.5 . . ?
H38A C38 H38C 109.4 . . ?
H38B C38 H38C 109.5 . . ?
C39 O28 H28 107.5 . . ?
O28 C39 H39A 107.2 . . ?
O28 C39 H39B 112.0 . . ?
O28 C39 H39C 109.1 . . ?
H39A C39 H39B 109.5 . . ?
H39A C39 H39C 109.5 . . ?
H39B C39 H39C 109.5 . . ?
C40 O29 H29 109.0 . . ?
O29 C40 H40A 109.6 . . ?
O29 C40 H40B 106.2 . . ?
O29 C40 H40C 112.6 . . ?
H40A C40 H40B 109.5 . . ?
H40A C40 H40C 109.5 . . ?
H40B C40 H40C 109.4 . . ?
C41 O30 H30A 111.6 . . ?
C41 O31 H31A 112.0 . . ?
O30 C41 H41D 111.9 . . ?
O30 C41 H41E 113.3 . . ?
O30 C41 H41F 103.1 . . ?
O31 C41 H41A 115.6 . . ?
O31 C41 H41B 101.8 . . ?
O31 C41 H41C 110.6 . . ?
H41A C41 H41B 109.4 . . ?
H41A C41 H41C 109.5 . . ?
H41B C41 H41C 109.5 . . ?
H41D C41 H41E 109.5 . . ?
H41D C41 H41F 109.5 . . ?
H41E C41 H41F 109.5 . . ?

loop_
_geom_bond_atom_site_label_1
_geom_bond_atom_site_label_2
_geom_bond_distance
_geom_bond_site_symmetry_2
_geom_bond_publ_flag
Co1 O1 2.088(4) . ?
Co1 O1 2.088(4) 2_655 ?
Co1 O4 2.075(5) . ?
Co1 O4 2.075(5) 2_655 ?
Co1 O8 2.164(5) . ?
Co1 O8 2.164(5) 2_655 ?
Co2 O2 2.099(4) . ?
Co2 O3 2.100(5) 2_655 ?
Co2 O9 2.148(4) . ?
Co2 O10 2.143(4) 2_655 ?
Co2 O12 2.075(5) . ?
Co2 O17 2.092(5) . ?
Co3 O1 2.123(5) . ?
Co3 O2 2.134(4) . ?
Co3 O5 2.077(5) . ?
Co3 O8 2.161(4) . ?
Co3 O20 2.079(6) . ?
Co3 N4 2.066(6) . ?
Co4 O1 2.105(4) . ?
Co4 O2 2.137(5) . ?
Co4 O10 2.174(4) 2_655 ?
Co4 O16 2.051(5) . ?
Co4 O21 2.074(6) . ?
Co4 N2 2.053(6) . ?
Co5 O3 2.138(5) 2_655 ?
Co5 O3 2.129(5) . ?
Co5 O9 2.146(4) . ?
Co5 O13 2.054(6) . ?
Co5 O22 2.070(6) . ?
Co5 N6 2.057(6) . ?
Co6 O19 2.038(5) . ?
Co6 O23 2.095(7) . ?
Co6 O24 2.073(7) . ?
Co6 O25 2.131(6) . ?
Co6 N7 2.107(9) . ?
Co6 N8 2.116(7) . ?
S1 O4 1.477(6) . ?
S1 O5 1.471(5) . ?
S1 O6 1.471(5) . ?
S1 O7 1.476(6) . ?
S2 O8 1.488(4) . ?
S2 O9 1.486(4) . ?
S2 O10 1.488(5) . ?
S2 O11 1.426(5) . ?
S3 O12 1.470(6) . ?
S3 O13 1.478(6) . ?
S3 O14 1.471(5) . ?
S3 O15 1.455(5) . ?
S4 O16 1.463(6) . ?
S4 O17 1.487(5) . ?
S4 O18 1.448(7) . ?
S4 O19 1.471(5) . ?
O1 C1 1.423(8) . ?
O2 C10 1.428(7) . ?
O3 Co2 2.100(5) 2_655 ?
O3 Co5 2.138(5) 2_655 ?
O3 C19 1.422(8) . ?
O10 Co2 2.143(4) 2_655 ?
O10 Co4 2.174(4) 2_655 ?
O20 H20A 0.8664 . ?
O20 H20B 0.8916 . ?
O21 H21A 0.9849 . ?
O21 H21B 0.9821 . ?
O22 H22A 0.9082 . ?
O22 H22B 0.8551 . ?
O23 H23 0.9598 . ?
O23 C34 1.4188(10) . ?
O24 H24 1.0133 . ?
O24 C35 1.4187(10) . ?
O25 H25 0.8600 . ?
O25 C36 1.4189(10) . ?
N1 C2 1.356(9) . ?
N1 C3 1.461(13) . ?
N1 C4 1.397(11) . ?
N2 C2 1.325(10) . ?
N2 C9 1.419(10) . ?
N3 C11 1.354(9) . ?
N3 C12 1.465(9) . ?
N3 C13 1.395(11) . ?
N4 C11 1.311(9) . ?
N4 C18 1.382(11) . ?
N5 C20 1.367(9) . ?
N5 C21 1.435(11) . ?
N5 C22 1.386(11) . ?
N6 C20 1.313(10) . ?
N6 C27 1.406(9) . ?
N7 C29 1.288(16) . ?
N7 C33 1.383(14) . ?
N8 H8A 0.8852 . ?
N8 H8B 1.1369 . ?
N8 C28 1.528(15) . ?
C1 H1A 0.9700 . ?
C1 H1B 0.9700 . ?
C1 C2 1.499(9) . ?
C3 H3A 0.9600 . ?
C3 H3B 0.9600 . ?
C3 H3C 0.9600 . ?
C4 C5 1.396(12) . ?
C4 C9 1.360(16) . ?
C5 H5 0.9300 . ?
C5 C6 1.371(14) . ?
C6 H6 0.9300 . ?
C6 C7 1.394(15) . ?
C7 H7 0.9300 . ?
C7 C8 1.404(12) . ?
C8 H8 0.9300 . ?
C8 C9 1.344(15) . ?
C10 H10A 0.9700 . ?
C10 H10B 0.9700 . ?
C10 C11 1.492(10) . ?
C12 H12A 0.9600 . ?
C12 H12B 0.9600 . ?
C12 H12C 0.9600 . ?
C13 C14 1.370(13) . ?
C13 C18 1.400(12) . ?
C14 H14 0.9300 . ?
C14 C15 1.349(13) . ?
C15 H15 0.9300 . ?
C15 C16 1.402(12) . ?
C16 H16 0.9300 . ?
C16 C17 1.387(12) . ?
C17 H17 0.9300 . ?
C17 C18 1.372(13) . ?
C19 H19A 0.9700 . ?
C19 H19B 0.9700 . ?
C19 C20 1.511(10) . ?
C21 H21C 0.9600 . ?
C21 H21D 0.9600 . ?
C21 H21E 0.9600 . ?
C22 C23 1.390(11) . ?
C22 C27 1.398(12) . ?
C23 H23A 0.9300 . ?
C23 C24 1.390(14) . ?
C24 C25 1.387(14) . ?
C25 H25A 0.9300 . ?
C25 C26 1.419(11) . ?
C26 H26 0.9300 . ?
C26 C27 1.393(12) . ?
C28 H28A 0.9700 . ?
C28 H28B 0.9700 . ?
C28 C29 1.497(18) . ?
C29 C30 1.422(17) . ?
C30 H30 0.9300 . ?
C30 C31 1.346(19) . ?
C31 H31 0.9300 . ?
C31 C32 1.48(2) . ?
C32 H32 0.9300 . ?
C32 C33 1.340(18) . ?
C33 H33 0.9300 . ?
C34 H34A 0.9595 . ?
C34 H34B 0.9596 . ?
C34 H34C 0.9599 . ?
C35 H35A 0.9596 . ?
C35 H35B 0.9603 . ?
C35 H35C 0.9595 . ?
C36 H36A 0.9601 . ?
C36 H36B 0.9608 . ?
C36 H36C 0.9591 . ?
O26 H26A 0.88(2) . ?
O26 C37 1.4191(10) . ?
C37 H37A 0.9599 . ?
C37 H37B 0.9600 . ?
C37 H37C 0.9606 . ?
O27 H27 0.8198 . ?
O27 C38 1.4190(10) . ?
C38 H38A 0.9604 . ?
C38 H38B 0.9601 . ?
C38 H38C 0.9601 . ?
O28 H28 0.8193 . ?
O28 C39 1.413(10) . ?
C39 H39A 0.9609 . ?
C39 H39B 0.9596 . ?
C39 H39C 0.9600 . ?
O29 H29 0.8200 . ?
O29 C40 1.405(10) . ?
C40 H40A 0.9597 . ?
C40 H40B 0.9600 . ?
C40 H40C 0.9606 . ?
O30 H30A 0.8197 . ?
O30 C41 1.491(19) . ?
O31 H31A 0.8195 . ?
O31 C41 1.4191(11) . ?
C41 H41A 0.9602 . ?
C41 H41B 0.9600 . ?
C41 H41C 0.9596 . ?
C41 H41D 0.9599 . ?
C41 H41E 0.9604 . ?
C41 H41F 0.9600 . ?
